data_4000370
_journal_name_full 'Chemistry of Materials'
_journal_paper_doi 10.1021/cm030563k
_journal_year 2004
_chemical_formula_moiety 'C56 H132 B2 Mo2 N4 O18 Si4'
_chemical_formula_sum 'C56 H132 B2 Mo2 N4 O18 Si4'
_chemical_formula_weight 1475.52
_space_group_IT_number 14
_symmetry_cell_setting monoclinic
_symmetry_space_group_name_Hall '-P 2ybc'
_symmetry_space_group_name_H-M 'P 1 21/c 1'
_atom_sites_solution_hydrogens geom
_atom_sites_solution_primary direct
_atom_sites_solution_secondary difmap
_cell_angle_alpha 90.00
_cell_angle_beta 93.7210(10)
_cell_angle_gamma 90.00
_cell_formula_units_Z 2
_cell_length_a 15.6091(2)
_cell_length_b 13.3064(3)
_cell_length_c 19.4502(4)
_cell_measurement_reflns_used 5599
_cell_measurement_temperature 293(2)
_cell_measurement_theta_max 24.8
_cell_measurement_theta_min 1.75
_cell_volume 4031.31(13)
_diffrn_ambient_temperature 145(2)
_diffrn_measurement_device 'Bruker SMART CCD'
_diffrn_measurement_method \w-scans
_diffrn_radiation_monochromator graphite
_diffrn_radiation_source 'fine-focus sealed tube'
_diffrn_radiation_type MoK\a
_diffrn_radiation_wavelength 0.71073
_diffrn_reflns_av_R_equivalents 0.0599
_diffrn_reflns_av_sigmaI/netI 0.0772
_diffrn_reflns_limit_h_max 18
_diffrn_reflns_limit_h_min -18
_diffrn_reflns_limit_k_max 14
_diffrn_reflns_limit_k_min -15
_diffrn_reflns_limit_l_max 16
_diffrn_reflns_limit_l_min -22
_diffrn_reflns_number 17574
_diffrn_reflns_theta_max 24.72
_diffrn_reflns_theta_min 1.86
_diffrn_standards_decay_% ?
_diffrn_standards_interval_count ?
_diffrn_standards_interval_time ?
_diffrn_standards_number ?
_exptl_absorpt_coefficient_mu 0.429
_exptl_absorpt_correction_T_max 0.96223
_exptl_absorpt_correction_T_min 0.67424
_exptl_absorpt_correction_type empirical
_exptl_absorpt_process_details 'Blessing, 1995'
_exptl_crystal_colour yellow
_exptl_crystal_density_diffrn 1.216
_exptl_crystal_density_meas ?
_exptl_crystal_density_method 'not measured'
_exptl_crystal_description cube
_exptl_crystal_F_000 1580
_exptl_crystal_size_max 0.20
_exptl_crystal_size_mid 0.16
_exptl_crystal_size_min 0.05
_refine_ls_extinction_coef ?
_refine_ls_extinction_method none
_refine_ls_goodness_of_fit_all 1.008
_refine_ls_goodness_of_fit_obs 0.911
_refine_ls_hydrogen_treatment fixed
_refine_ls_matrix_type full
_refine_ls_number_parameters 410
_refine_ls_number_reflns 6620
_refine_ls_number_restraints 0
_refine_ls_restrained_S_all 1.008
_refine_ls_restrained_S_obs 0.911
_refine_ls_R_factor_all 0.0727
_refine_ls_R_factor_obs 0.0381
_refine_ls_shift/esd_max 0.001
_refine_ls_shift/esd_mean 0.000
_refine_ls_structure_factor_coef Fsqd
_refine_ls_weighting_details 'w=1/[\s^2^(Fo^2^)+(0.0598P)^2^+0.0000P] where P=(Fo^2^+2Fc^2^)/3'
_refine_ls_weighting_scheme calc
_refine_ls_wR_factor_all 0.1165
_refine_ls_wR_factor_obs 0.0861
_reflns_number_observed 4547
_reflns_number_total 6620
_reflns_observed_criterion >2sigma(I)
_cod_depositor_comments
;
The following automatic conversions were performed:

'_refine_ls_weighting_scheme' value 'calc
w=1/[\s^2^(Fo^2^)+(0.0598P)^2^+0.0000P] where P=(Fo^2^+2Fc^2^)/3' was
changed to 'calc'. New tag '_refine_ls_weighting_details' was
created. The value of the new tag was set to
'w=1/[\s^2^(Fo^2^)+(0.0598P)^2^+0.0000P] where P=(Fo^2^+2Fc^2^)/3'.

Automatic conversion script
Id: cif_fix_values 3143 2015-03-26 13:38:13Z robertas 
;
_cod_original_sg_symbol_H-M P2(1)/c
_cod_database_code 4000370

loop_
_symmetry_equiv_pos_as_xyz
'x, y, z'
'-x, y+1/2, -z+1/2'
'-x, -y, -z'
'x, -y-1/2, z-1/2'

loop_
_atom_site_aniso_label
_atom_site_aniso_U_11
_atom_site_aniso_U_22
_atom_site_aniso_U_33
_atom_site_aniso_U_23
_atom_site_aniso_U_13
_atom_site_aniso_U_12
Mo1 0.0192(2) 0.0203(2) 0.0213(2) -0.0016(2) -0.00113(14) 0.0026(2)
Si1 0.0205(6) 0.0219(6) 0.0248(7) 0.0042(5) -0.0018(5) 0.0008(5)
Si2 0.0232(6) 0.0198(6) 0.0300(7) 0.0003(5) -0.0020(5) -0.0008(5)
B1 0.021(2) 0.024(3) 0.017(2) 0.003(2) 0.003(2) 0.001(2)
N1 0.023(2) 0.027(2) 0.025(2) -0.006(2) 0.003(2) 0.004(2)
N2 0.020(2) 0.024(2) 0.022(2) 0.000(2) -0.0033(15) -0.0008(15)
O1 0.0197(15) 0.0204(14) 0.031(2) -0.0029(13) -0.0048(13) 0.0030(12)
O2 0.024(2) 0.022(2) 0.031(2) 0.0028(13) -0.0074(13) 0.0035(12)
O3 0.024(2) 0.0177(15) 0.030(2) -0.0008(13) -0.0074(13) 0.0017(12)
O4 0.042(2) 0.020(2) 0.027(2) 0.0005(14) 0.0039(14) -0.0018(13)
O5 0.029(2) 0.0251(15) 0.024(2) 0.0045(14) -0.0024(13) -0.0052(13)
O6 0.019(2) 0.033(2) 0.038(2) 0.0125(15) -0.0022(14) -0.0013(13)
O7 0.024(2) 0.036(2) 0.024(2) -0.0005(14) -0.0014(13) -0.0049(13)
O8 0.031(2) 0.026(2) 0.039(2) 0.0081(14) 0.0053(15) 0.0007(13)
O9 0.026(2) 0.0179(15) 0.050(2) -0.0006(14) -0.0022(15) 0.0025(12)
C1 0.033(3) 0.038(3) 0.038(3) -0.015(2) 0.000(2) 0.007(2)
C2 0.036(3) 0.038(3) 0.032(3) -0.004(2) 0.007(2) 0.001(2)
C3 0.038(3) 0.034(3) 0.030(3) 0.004(2) -0.001(2) 0.000(2)
C4 0.046(3) 0.025(2) 0.035(3) 0.001(2) -0.006(2) 0.002(2)
C10 0.032(3) 0.027(2) 0.032(3) -0.003(2) 0.006(2) 0.003(2)
C11 0.054(3) 0.052(3) 0.033(3) -0.001(3) 0.013(3) -0.012(3)
C12 0.048(3) 0.031(3) 0.036(3) -0.005(2) 0.002(2) -0.002(2)
C13 0.057(4) 0.049(3) 0.061(4) -0.016(3) 0.005(3) 0.020(3)
C15 0.038(3) 0.034(3) 0.025(3) 0.012(2) 0.000(2) -0.006(2)
C16 0.036(3) 0.069(4) 0.045(3) 0.023(3) -0.001(3) -0.018(3)
C17 0.065(4) 0.036(3) 0.067(4) 0.025(3) 0.001(3) -0.005(3)
C18 0.084(4) 0.062(4) 0.033(3) 0.012(3) 0.011(3) -0.027(3)
C20 0.017(2) 0.035(3) 0.048(3) 0.007(2) -0.002(2) 0.002(2)
C21 0.025(3) 0.046(3) 0.064(4) 0.016(3) -0.003(3) 0.010(2)
C22 0.033(3) 0.067(4) 0.057(4) -0.006(3) -0.008(3) 0.001(3)
C23 0.025(3) 0.051(3) 0.075(4) 0.011(3) 0.006(3) 0.001(2)
C25 0.034(3) 0.030(2) 0.025(3) -0.004(2) 0.001(2) -0.002(2)
C26 0.040(3) 0.043(3) 0.030(3) -0.006(2) 0.005(2) -0.010(2)
C27 0.050(3) 0.038(3) 0.032(3) 0.000(2) -0.003(2) -0.001(2)
C28 0.041(3) 0.039(3) 0.039(3) -0.008(2) 0.003(2) -0.006(2)
C30 0.036(3) 0.031(2) 0.028(3) -0.001(2) 0.007(2) 0.001(2)
C31 0.099(5) 0.068(4) 0.056(4) -0.022(3) 0.040(4) -0.026(4)
C32 0.044(3) 0.104(5) 0.056(4) 0.020(4) 0.006(3) 0.020(3)
C33 0.063(4) 0.042(3) 0.074(4) 0.015(3) 0.031(3) -0.001(3)
C35 0.036(3) 0.016(2) 0.055(3) -0.002(2) -0.006(2) 0.001(2)
C36 0.061(4) 0.023(3) 0.070(4) 0.003(3) -0.027(3) 0.004(2)
C37 0.055(3) 0.024(3) 0.053(3) -0.004(2) -0.003(3) -0.006(2)
C38 0.046(3) 0.035(3) 0.110(5) -0.013(3) 0.005(3) 0.012(3)

loop_
_atom_site_label
_atom_site_type_symbol
_atom_site_fract_x
_atom_site_fract_y
_atom_site_fract_z
_atom_site_U_iso_or_equiv
_atom_site_thermal_displace_type
_atom_site_occupancy
_atom_site_calc_flag
_atom_site_refinement_flags
_atom_site_disorder_group
Mo1 Mo 0.02914(2) 0.06683(3) 0.02591(2) 0.02037(12) Uani 1 d . .
Si1 Si 0.33164(7) -0.04912(8) 0.16931(6) 0.0226(3) Uani 1 d . .
Si2 Si 0.22417(7) 0.27979(8) 0.13994(6) 0.0245(3) Uani 1 d . .
B1 B 0.1969(3) 0.0753(3) 0.1046(2) 0.0204(10) Uani 1 d . .
N1 N -0.0551(2) 0.0981(2) 0.0914(2) 0.0250(8) Uani 1 d . .
N2 N 0.0275(2) 0.1608(2) -0.0502(2) 0.0221(8) Uani 1 d . .
O1 O 0.1424(2) 0.0160(2) 0.06627(14) 0.0239(7) Uani 1 d . .
O2 O 0.2681(2) 0.0383(2) 0.14030(14) 0.0259(7) Uani 1 d . .
O3 O 0.1815(2) 0.1780(2) 0.10701(14) 0.0242(7) Uani 1 d . .
O4 O 0.3178(2) -0.1553(2) 0.13030(15) 0.0295(7) Uani 1 d . .
O5 O 0.3188(2) -0.0708(2) 0.24970(14) 0.0265(7) Uani 1 d . .
O6 O 0.4251(2) 0.0006(2) 0.16273(15) 0.0299(7) Uani 1 d . .
O7 O 0.2704(2) 0.2611(2) 0.21561(14) 0.0281(7) Uani 1 d . .
O8 O 0.2922(2) 0.3297(2) 0.0916(2) 0.0319(7) Uani 1 d . .
O9 O 0.1427(2) 0.3551(2) 0.1421(2) 0.0316(7) Uani 1 d . .
C1 C -0.0422(3) 0.1920(3) 0.1305(2) 0.0365(12) Uani 1 d . .
H1A H 0.0130(8) 0.2195(12) 0.1223(12) 0.055 Uiso 1 calc R .
H1B H -0.0451(18) 0.1784(5) 0.1788(3) 0.055 Uiso 1 calc R .
H1C H -0.0862(11) 0.2392(8) 0.1160(10) 0.055 Uiso 1 calc R .
C2 C -0.1363(3) 0.0528(3) 0.1079(2) 0.0347(11) Uani 1 d . .
H2A H -0.1439(9) -0.0099(11) 0.0839(11) 0.052 Uiso 1 calc R .
H2B H -0.1827(3) 0.0973(10) 0.0941(13) 0.052 Uiso 1 calc R .
H2C H -0.1358(7) 0.0411(19) 0.1567(3) 0.052 Uiso 1 calc R .
C3 C -0.0082(3) 0.1574(3) -0.1219(2) 0.0343(11) Uani 1 d . .
H3A H -0.0217(16) 0.0892(4) -0.1344(5) 0.052 Uiso 1 calc R .
H3B H 0.0332(7) 0.1834(19) -0.1516(3) 0.052 Uiso 1 calc R .
H3C H -0.0594(10) 0.1975(16) -0.1265(4) 0.052 Uiso 1 calc R .
C4 C 0.0522(3) 0.2653(3) -0.0324(2) 0.0357(12) Uani 1 d . .
H4A H 0.0732(17) 0.2685(5) 0.0150(5) 0.054 Uiso 1 calc R .
H4B H 0.0032(5) 0.3084(4) -0.0397(14) 0.054 Uiso 1 calc R .
H4C H 0.0965(13) 0.2869(8) -0.0612(10) 0.054 Uiso 1 calc R .
C10 C 0.3159(3) -0.1905(3) 0.0599(2) 0.0304(11) Uani 1 d . .
C11 C 0.3469(3) -0.1103(4) 0.0122(2) 0.0458(13) Uani 1 d . .
H11A H 0.3484(19) -0.1372(8) -0.0335(4) 0.069 Uiso 1 calc R .
H11B H 0.4035(8) -0.0891(17) 0.0282(9) 0.069 Uiso 1 calc R .
H11C H 0.3086(11) -0.0539(10) 0.0116(12) 0.069 Uiso 1 calc R .
C12 C 0.2240(3) -0.2195(3) 0.0397(2) 0.0384(12) Uani 1 d . .
H12A H 0.2205(4) -0.2470(20) -0.0060(6) 0.058 Uiso 1 calc R .
H12B H 0.1880(4) -0.1612(5) 0.0410(14) 0.058 Uiso 1 calc R .
H12C H 0.2051(7) -0.2690(16) 0.0714(9) 0.058 Uiso 1 calc R .
C13 C 0.3744(3) -0.2830(4) 0.0611(3) 0.056(2) Uani 1 d . .
H13A H 0.3726(18) -0.3125(16) 0.0161(5) 0.083 Uiso 1 calc R .
H13B H 0.3550(14) -0.3311(12) 0.0935(14) 0.083 Uiso 1 calc R .
H13C H 0.4322(5) -0.2632(6) 0.0747(18) 0.083 Uiso 1 calc R .
C15 C 0.2652(3) -0.1404(3) 0.2845(2) 0.0321(11) Uani 1 d . .
C16 C 0.1768(3) -0.1451(4) 0.2474(3) 0.0501(15) Uani 1 d . .
H16A H 0.1419(7) -0.1924(19) 0.2702(10) 0.075 Uiso 1 calc R .
H16B H 0.1820(3) -0.1661(23) 0.2006(6) 0.075 Uiso 1 calc R .
H16C H 0.1506(9) -0.0799(7) 0.2479(15) 0.075 Uiso 1 calc R .
C17 C 0.3080(3) -0.2426(3) 0.2865(3) 0.056(2) Uani 1 d . .
H17A H 0.2725(11) -0.2898(7) 0.3089(16) 0.084 Uiso 1 calc R .
H17B H 0.3628(10) -0.2380(7) 0.3116(15) 0.084 Uiso 1 calc R .
H17C H 0.3156(20) -0.2648(12) 0.2404(3) 0.084 Uiso 1 calc R .
C18 C 0.2594(4) -0.0990(4) 0.3560(2) 0.059(2) Uani 1 d . .
H18A H 0.2302(21) -0.1463(12) 0.3835(6) 0.089 Uiso 1 calc R .
H18B H 0.2282(20) -0.0368(14) 0.3537(3) 0.089 Uiso 1 calc R .
H18C H 0.3162(4) -0.0874(25) 0.3765(7) 0.089 Uiso 1 calc R .
C20 C 0.5085(3) -0.0190(3) 0.1972(3) 0.0334(11) Uani 1 d . .
C21 C 0.5216(3) -0.1316(3) 0.2076(3) 0.0454(14) Uani 1 d . .
H21A H 0.5768(9) -0.1435(4) 0.2309(15) 0.068 Uiso 1 calc R .
H21B H 0.5188(20) -0.1647(4) 0.1637(3) 0.068 Uiso 1 calc R .
H21C H 0.4775(12) -0.1576(6) 0.2349(14) 0.068 Uiso 1 calc R .
C22 C 0.5144(3) 0.0372(4) 0.2642(3) 0.0528(15) Uani 1 d . .
H22A H 0.5715(7) 0.0314(21) 0.2853(9) 0.079 Uiso 1 calc R .
H22B H 0.4742(15) 0.0094(16) 0.2944(7) 0.079 Uiso 1 calc R .
H22C H 0.5012(21) 0.1068(6) 0.2559(3) 0.079 Uiso 1 calc R .
C23 C 0.5725(3) 0.0214(4) 0.1492(3) 0.0500(14) Uani 1 d . .
H23A H 0.6296(3) 0.0133(22) 0.1700(8) 0.075 Uiso 1 calc R .
H23B H 0.5615(13) 0.0915(7) 0.1408(14) 0.075 Uiso 1 calc R .
H23C H 0.5672(14) -0.0147(17) 0.1065(7) 0.075 Uiso 1 calc R .
C25 C 0.2368(3) 0.2319(3) 0.2801(2) 0.0297(11) Uani 1 d . .
C26 C 0.1559(3) 0.1685(3) 0.2685(2) 0.0376(12) Uani 1 d . .
H26A H 0.1348(11) 0.1508(19) 0.3122(2) 0.056 Uiso 1 calc R .
H26B H 0.1689(5) 0.1085(11) 0.2439(13) 0.056 Uiso 1 calc R .
H26C H 0.1129(7) 0.2064(9) 0.2422(13) 0.056 Uiso 1 calc R .
C27 C 0.3076(3) 0.1715(3) 0.3181(2) 0.0399(12) Uani 1 d . .
H27A H 0.2885(7) 0.1494(18) 0.3615(7) 0.060 Uiso 1 calc R .
H27B H 0.3577(7) 0.2128(7) 0.3259(13) 0.060 Uiso 1 calc R .
H27C H 0.3212(13) 0.1141(12) 0.2909(7) 0.060 Uiso 1 calc R .
C28 C 0.2184(3) 0.3274(3) 0.3189(2) 0.0396(12) Uani 1 d . .
H28A H 0.2029(19) 0.3107(4) 0.3645(6) 0.059 Uiso 1 calc R .
H28B H 0.1719(13) 0.3629(11) 0.2951(8) 0.059 Uiso 1 calc R .
H28C H 0.2686(7) 0.3692(11) 0.3218(14) 0.059 Uiso 1 calc R .
C30 C 0.3675(3) 0.3010(3) 0.0577(2) 0.0313(11) Uani 1 d . .
C31 C 0.3457(4) 0.2164(4) 0.0079(3) 0.073(2) Uani 1 d . .
H31A H 0.3335(26) 0.1566(9) 0.0332(3) 0.110 Uiso 1 calc R .
H31B H 0.3935(11) 0.2042(21) -0.0196(15) 0.110 Uiso 1 calc R .
H31C H 0.2963(16) 0.2344(13) -0.0214(14) 0.110 Uiso 1 calc R .
C32 C 0.4367(3) 0.2697(5) 0.1113(3) 0.068(2) Uani 1 d . .
H32A H 0.4886(8) 0.2553(28) 0.0893(4) 0.102 Uiso 1 calc R .
H32B H 0.4185(11) 0.2108(17) 0.1348(14) 0.102 Uiso 1 calc R .
H32C H 0.4470(17) 0.3233(12) 0.1439(11) 0.102 Uiso 1 calc R .
C33 C 0.3944(4) 0.3951(4) 0.0201(3) 0.058(2) Uani 1 d . .
H33A H 0.4452(13) 0.3812(8) -0.0036(15) 0.088 Uiso 1 calc R .
H33B H 0.4062(22) 0.4482(9) 0.0528(4) 0.088 Uiso 1 calc R .
H33C H 0.3490(10) 0.4154(15) -0.0126(13) 0.088 Uiso 1 calc R .
C35 C 0.1335(3) 0.4633(3) 0.1351(3) 0.0361(12) Uani 1 d . .
C36 C 0.1288(3) 0.4891(3) 0.0592(3) 0.053(2) Uani 1 d . .
H36A H 0.1231(21) 0.5605(4) 0.0536(3) 0.079 Uiso 1 calc R .
H36B H 0.0801(12) 0.4562(20) 0.0364(4) 0.079 Uiso 1 calc R .
H36C H 0.1803(9) 0.4669(22) 0.0393(4) 0.079 Uiso 1 calc R .
C37 C 0.2083(3) 0.5171(3) 0.1738(3) 0.0443(13) Uani 1 d . .
H37A H 0.1993(10) 0.5884(3) 0.1712(14) 0.066 Uiso 1 calc R .
H37B H 0.2608(4) 0.5003(18) 0.1534(10) 0.066 Uiso 1 calc R .
H37C H 0.2118(12) 0.4964(17) 0.2212(4) 0.066 Uiso 1 calc R .
C38 C 0.0497(3) 0.4878(4) 0.1676(3) 0.064(2) Uani 1 d . .
H38A H 0.0397(12) 0.5590(5) 0.1652(17) 0.096 Uiso 1 calc R .
H38B H 0.0535(9) 0.4668(25) 0.2149(6) 0.096 Uiso 1 calc R .
H38C H 0.0032(4) 0.4532(22) 0.1430(12) 0.096 Uiso 1 calc R .
